data_1516636
loop_
_publ_author_name
'Wolstenholme, David J.'
'Matta, Ch\'erif F'
'Cameron, T. Stanley'

_publ_section_title
;
 Experimental and theoretical electron density study of a highly twisted
 polycyclic aromatic hydrocarbon: 4-methyl-[4]helicene.
;
_journal_issue 36
_journal_name_full 'The journal of physical chemistry. A'
_journal_page_first 8803
_journal_page_last 8813
_journal_paper_doi 10.1021/jp071002+
_journal_volume 111
_journal_year 2007
_chemical_formula_moiety 'C19 H14'
_chemical_formula_sum 'C19 H14'
_chemical_formula_weight 242.30
_chemical_name_common 4-methylbenzo[c]phenanthrene
_space_group_IT_number 14
_symmetry_space_group_name_Hall '-P 2ybc'
_symmetry_space_group_name_H-M 'P 1 21/c 1'
_audit_conform_dict_location ftp://ftp.iucr.org/pub/cif_core.dic
_audit_conform_dict_name cif_core.dic
_audit_conform_dict_version 2.3
_audit_creation_date '28-Mar-03 T11:27:19-00:00'
_audit_creation_method 'XD routine XDCIF'
_cell_angle_alpha 90.00
_cell_angle_beta 92.772(3)
_cell_angle_gamma 90.00
_cell_formula_units_Z 4
_cell_length_a 7.5875(5)
_cell_length_b 11.1085(5)
_cell_length_c 14.9042(9)
_cell_measurement_reflns_used 6667
_cell_measurement_temperature 123.1(5)
_cell_measurement_theta_max 72.2077
_cell_measurement_theta_min 4.1687
_cell_volume 1254.74(13)
_computing_cell_refinement 'CrystalClear (Rigaku Corp., 2000)'
_computing_data_collection 'CrystalClear (Rigaku Corp., 2000)'
_computing_data_reduction 'CrystalClear (Rigaku Corp., 2000)'
_computing_molecular_graphics 'Volkov et al, (2006)'
_computing_publication_material 'Volkov et al, (2006)'
_computing_structure_refinement 'Volkov et al, (2006)'
_computing_structure_solution 'SHELXS-97 (Sheldrick, 1990)'
_diffrn_ambient_temperature 123.1(5)
_diffrn_measurement_device_type ' Rigaku RAPID '
_diffrn_measurement_method \w
_diffrn_radiation_monochromator graphite
_diffrn_radiation_type MoK\a
_diffrn_radiation_wavelength 0.71070
_diffrn_reflns_limit_h_max 19
_diffrn_reflns_limit_h_min -11
_diffrn_reflns_limit_k_max 29
_diffrn_reflns_limit_k_min -22
_diffrn_reflns_limit_l_max 33
_diffrn_reflns_limit_l_min -39
_diffrn_reflns_number 20461
_diffrn_reflns_theta_max 72.2077
_diffrn_reflns_theta_min 4.1687
_exptl_absorpt_coefficient_mu 0.073
_exptl_absorpt_correction_T_max 0.9856
_exptl_absorpt_correction_T_min 0.9856
_exptl_absorpt_correction_type multi-scan
_exptl_absorpt_process_details
;
    Higashi, T. (1995). Program for Absorption Correction.
    Rigaku Corporation, Tokyo, Japan.
;
_exptl_crystal_colour Colorless
_exptl_crystal_density_diffrn 1.291
_exptl_crystal_density_method 'not measured'
_exptl_crystal_description Prism
_exptl_crystal_F_000 512
_exptl_crystal_size_max 0.18
_exptl_crystal_size_mid 0.19
_exptl_crystal_size_min 0.27
_refine_ls_extinction_method none
_refine_ls_goodness_of_fit_ref 2.087
_refine_ls_matrix_type full
_refine_ls_number_parameters 172
_refine_ls_number_reflns 6861
_refine_ls_number_restraints 0
_refine_ls_R_factor_all 0.104
_refine_ls_R_factor_gt 0.038
_refine_ls_shift/su_max 0
_refine_ls_structure_factor_coef F
_refine_ls_weighting_details
;
        calc w1 = 1/[s^2^(Fo)]
;
_refine_ls_weighting_scheme calc
_refine_ls_wR_factor_ref 0.043
_reflns_threshold_expression >3sigma(I)
_cod_data_source_file jp071002%2Bsi20070612_041133.cif
_cod_data_source_block heli
_cod_original_cell_volume 1246.4(3)
_cod_database_code 1516636

loop_
_space_group_symop_id
_space_group_symop_operation_xyz
1 +X,+Y,+Z
2 -X,1/2+Y,1/2-Z
3 -X,-Y,-Z
4 +X,1/2-Y,1/2+Z

loop_
_atom_rho_multipole_atom_label
_atom_rho_multipole_coeff_Pv
_atom_rho_multipole_coeff_P00
_atom_rho_multipole_coeff_P11
_atom_rho_multipole_coeff_P1-1
_atom_rho_multipole_coeff_P10
_atom_rho_multipole_coeff_P20
_atom_rho_multipole_coeff_P21
_atom_rho_multipole_coeff_P2-1
_atom_rho_multipole_coeff_P22
_atom_rho_multipole_coeff_P2-2
_atom_rho_multipole_coeff_P30
_atom_rho_multipole_coeff_P31
_atom_rho_multipole_coeff_P3-1
_atom_rho_multipole_coeff_P32
_atom_rho_multipole_coeff_P3-2
_atom_rho_multipole_coeff_P33
_atom_rho_multipole_coeff_P3-3
_atom_rho_multipole_coeff_P40
_atom_rho_multipole_coeff_P41
_atom_rho_multipole_coeff_P4-1
_atom_rho_multipole_coeff_P42
_atom_rho_multipole_coeff_P4-2
_atom_rho_multipole_coeff_P43
_atom_rho_multipole_coeff_P4-3
_atom_rho_multipole_coeff_P44
_atom_rho_multipole_coeff_P4-4
_atom_rho_multipole_kappa
_atom_rho_multipole_kappa_prime0
_atom_rho_multipole_kappa_prime1
_atom_rho_multipole_kappa_prime2
_atom_rho_multipole_kappa_prime3
_atom_rho_multipole_kappa_prime4
_atom_rho_multipole_radial_slater_n0
_atom_rho_multipole_radial_slater_zeta0
_atom_rho_multipole_radial_slater_n1
_atom_rho_multipole_radial_slater_zeta1
_atom_rho_multipole_radial_slater_n2
_atom_rho_multipole_radial_slater_zeta2
_atom_rho_multipole_radial_slater_n3
_atom_rho_multipole_radial_slater_zeta3
_atom_rho_multipole_radial_slater_n4
_atom_rho_multipole_radial_slater_zeta4
C(1) 4.035 0 -0.0261 0.0181 -0.0285 0.0259 -0.001 -0.0026 -0.1646 0.0203 0.1836 -0.0102 0.0499 0.1341 0.0149 0.016 0.0168 0 0 0 0 0 0 0 0 0 0.990566 1.039497 1.039497 1.039497 1.039497 1.039497 2 3.1762 2 3.1762 2 3.1762 3 3.1762 4 3.1762
C(2) 4.0362 0 -0.0134 -0.0153 -0.0545 0.0313 -0.0034 -0.0205 -0.1756 0.0228 0.1818 -0.0174 0.0176 0.1704 0.0132 -0.0165 0.0406 0 0 0 0 0 0 0 0 0 0.990566 1.039497 1.039497 1.039497 1.039497 1.039497 2 3.1762 2 3.1762 2 3.1762 3 3.1762 4 3.1762
C(3) 4.0185 0 0.0409 0.0371 -0.0718 0.0772 0.0186 -0.0132 -0.126 0.0317 0.1914 0.0416 0.0327 0.1243 -0.0255 -0.003 0.0006 0 0 0 0 0 0 0 0 0 0.990566 1.039497 1.039497 1.039497 1.039497 1.039497 2 3.1762 2 3.1762 2 3.1762 3 3.1762 4 3.1762
C(4) 4.0026 0 -0.0025 0.0535 0.0591 0.0848 0.0275 -0.0643 -0.1251 -0.0049 0.2085 0.0089 -0.0349 0.1882 0.0275 -0.0103 -0.0104 0 0 0 0 0 0 0 0 0 0.992145 0.947758 0.947758 0.947758 0.947758 0.947758 2 3.1762 2 3.1762 2 3.1762 3 3.1762 4 3.1762
C(5) 4.0221 0 -0.0282 0.0436 -0.0345 0.0028 0.0121 -0.0231 -0.1384 0.0192 0.1543 0.0369 0.0118 0.1213 -0.0028 0.0367 0.006 0 0 0 0 0 0 0 0 0 0.990566 1.039497 1.039497 1.039497 1.039497 1.039497 2 3.1762 2 3.1762 2 3.1762 3 3.1762 4 3.1762
C(6) 4.029 0 0.0017 0.0192 -0.0727 0.0241 -0.0116 -0.0345 -0.1384 -0.017 0.1844 0.0066 0.0331 0.1604 0.0251 -0.0014 0.0399 0 0 0 0 0 0 0 0 0 0.990566 1.039497 1.039497 1.039497 1.039497 1.039497 2 3.1762 2 3.1762 2 3.1762 3 3.1762 4 3.1762
C(7) 4.0341 0 -0.0141 0.0566 -0.0137 -0.0019 -0.0004 -0.005 -0.149 -0.014 0.1742 -0.0218 -0.0015 0.107 0.0293 -0.0018 0.0269 0 0 0 0 0 0 0 0 0 0.990566 1.039497 1.039497 1.039497 1.039497 1.039497 2 3.1762 2 3.1762 2 3.1762 3 3.1762 4 3.1762
C(8) 4.0404 0 0.003 -0.0084 -0.067 0.046 0.017 -0.0147 -0.1605 -0.0233 0.1777 0.0082 0.0274 0.1572 0.03 -0.0261 0.0617 0 0 0 0 0 0 0 0 0 0.990566 1.039497 1.039497 1.039497 1.039497 1.039497 2 3.1762 2 3.1762 2 3.1762 3 3.1762 4 3.1762
C(9) 4.0442 0 -0.0139 0.0619 -0.0476 0.0598 0.0004 0.0417 -0.1612 0.0126 0.1524 0 0.0168 0.0834 -0.0016 -0.0035 0.0107 0 0 0 0 0 0 0 0 0 0.990566 1.039497 1.039497 1.039497 1.039497 1.039497 2 3.1762 2 3.1762 2 3.1762 3 3.1762 4 3.1762
C(10) 4.0351 0 0.0192 -0.0211 -0.0507 0.0478 -0.0206 0.0182 -0.147 -0.0074 0.1858 -0.0247 0.0133 0.1346 -0.0057 0.005 0.0424 0 0 0 0 0 0 0 0 0 0.990566 1.039497 1.039497 1.039497 1.039497 1.039497 2 3.1762 2 3.1762 2 3.1762 3 3.1762 4 3.1762
C(11) 4.0227 0 0.0383 0.027 -0.0463 0.0225 -0.0213 -0.0002 -0.1305 -0.0229 0.1749 -0.029 0.0191 0.1398 0.0365 -0.0535 -0.0009 0 0 0 0 0 0 0 0 0 0.990566 1.039497 1.039497 1.039497 1.039497 1.039497 2 3.1762 2 3.1762 2 3.1762 3 3.1762 4 3.1762
C(12) 4.0475 0 -0.0044 0.0115 -0.0002 0.0758 0.0265 0.015 -0.1553 0.0153 0.2107 -0.0181 -0.0262 0.1259 -0.0014 0.0104 -0.013 0 0 0 0 0 0 0 0 0 0.990566 1.039497 1.039497 1.039497 1.039497 1.039497 2 3.1762 2 3.1762 2 3.1762 3 3.1762 4 3.1762
C(13) 4.0396 0 -0.0398 0.0349 -0.0171 -0.0179 0.0062 0.0069 -0.0057 0.0577 0.1636 0.0595 0.0193 -0.0623 -0.1209 0.0543 -0.1717 0 0 0 0 0 0 0 0 0 0.982083 0.977834 0.977834 0.977834 0.977834 0.977834 2 3.1762 2 3.1762 2 3.1762 3 3.1762 4 3.1762
C(14) 4.0238 0 0.0033 0.0182 -0.0253 0.0824 -0.0216 -0.0087 -0.1494 0.0105 0.2162 -0.011 0.0117 0.1641 0.0035 -0.029 -0.0171 0 0 0 0 0 0 0 0 0 0.992087 0.985269 0.985269 0.985269 0.985269 0.985269 2 3.1762 2 3.1762 2 3.1762 3 3.1762 4 3.1762
C(15) 4.0131 0 -0.0061 0.0463 -0.018 0.0796 0.0246 0.0292 -0.1391 -0.0052 0.2053 0.0118 -0.0249 0.1703 0.0184 0.0155 -0.0399 0 0 0 0 0 0 0 0 0 0.992087 0.985269 0.985269 0.985269 0.985269 0.985269 2 3.1762 2 3.1762 2 3.1762 3 3.1762 4 3.1762
C(16) 4.0471 0 -0.0075 -0.0195 0.0256 0.0406 -0.0181 0.0421 -0.167 0.0138 0.2163 -0.0482 0.0153 0.1834 0.0083 0.0153 0.006 0 0 0 0 0 0 0 0 0 0.992087 0.985269 0.985269 0.985269 0.985269 0.985269 2 3.1762 2 3.1762 2 3.1762 3 3.1762 4 3.1762
C(17) 4.0287 0 -0.0269 0.0124 0.0148 0.0683 -0.0357 -0.0506 -0.1458 -0.0114 0.2205 -0.0105 0.0051 0.1441 0.0204 -0.0003 0.01 0 0 0 0 0 0 0 0 0 0.992087 0.985269 0.985269 0.985269 0.985269 0.985269 2 3.1762 2 3.1762 2 3.1762 3 3.1762 4 3.1762
C(18) 4.0185 0 -0.0315 -0.0367 0.0043 0.0937 0.0064 -0.008 -0.1147 -0.0143 0.1848 0.0126 0.0135 0.1557 -0.0172 0.0261 0.0737 0 0 0 0 0 0 0 0 0 0.992087 0.985269 0.985269 0.985269 0.985269 0.985269 2 3.1762 2 3.1762 2 3.1762 3 3.1762 4 3.1762
C(19) 4.0362 0 -0.0172 -0.0117 -0.0181 0.0635 0.0214 -0.0505 -0.1341 0.0064 0.2811 -0.0001 -0.0167 0.1698 0.0139 0.0237 0.0097 0 0 0 0 0 0 0 0 0 0.992087 0.985269 0.985269 0.985269 0.985269 0.985269 2 3.1762 2 3.1762 2 3.1762 3 3.1762 4 3.1762
H(1) 0.9516 0 -0.0046 0.0183 0.1336 0 0 0 0 0 0 0 0 0 0 0 0 0 0 0 0 0 0 0 0 0 1.2 1.2 1.2 1.2 1.2 1.2 0 2 1 2 2 2 3 2 4 2
H(2) 0.9539 0 0.0114 -0.0396 0.1417 0 0 0 0 0 0 0 0 0 0 0 0 0 0 0 0 0 0 0 0 0 1.2 1.2 1.2 1.2 1.2 1.2 0 2 1 2 2 2 3 2 4 2
H(3) 0.9517 0 -0.0215 0.0149 0.1472 0 0 0 0 0 0 0 0 0 0 0 0 0 0 0 0 0 0 0 0 0 1.2 1.2 1.2 1.2 1.2 1.2 0 2 1 2 2 2 3 2 4 2
H(5) 0.973 0 0.0003 -0.0085 0.135 0 0 0 0 0 0 0 0 0 0 0 0 0 0 0 0 0 0 0 0 0 1.2 1.2 1.2 1.2 1.2 1.2 0 2 1 2 2 2 3 2 4 2
H(6) 0.9456 0 0.057 0.0071 0.15 0 0 0 0 0 0 0 0 0 0 0 0 0 0 0 0 0 0 0 0 0 1.2 1.2 1.2 1.2 1.2 1.2 0 2 1 2 2 2 3 2 4 2
H(7) 0.9605 0 0.0118 -0.0181 0.1137 0 0 0 0 0 0 0 0 0 0 0 0 0 0 0 0 0 0 0 0 0 1.2 1.2 1.2 1.2 1.2 1.2 0 2 1 2 2 2 3 2 4 2
H(8) 0.9703 0 -0.0149 -0.0537 0.1574 0 0 0 0 0 0 0 0 0 0 0 0 0 0 0 0 0 0 0 0 0 1.2 1.2 1.2 1.2 1.2 1.2 0 2 1 2 2 2 3 2 4 2
H(9) 0.9671 0 0.0006 -0.0423 0.1282 0 0 0 0 0 0 0 0 0 0 0 0 0 0 0 0 0 0 0 0 0 1.2 1.2 1.2 1.2 1.2 1.2 0 2 1 2 2 2 3 2 4 2
H(10) 0.9757 0 -0.0389 -0.0308 0.1499 0 0 0 0 0 0 0 0 0 0 0 0 0 0 0 0 0 0 0 0 0 1.2 1.2 1.2 1.2 1.2 1.2 0 2 1 2 2 2 3 2 4 2
H(11) 0.9389 0 0.0307 0.04 0.1143 0 0 0 0 0 0 0 0 0 0 0 0 0 0 0 0 0 0 0 0 0 1.2 1.2 1.2 1.2 1.2 1.2 0 2 1 2 2 2 3 2 4 2
H(12) 0.939 0 -0.0204 0.0296 0.1062 0 0 0 0 0 0 0 0 0 0 0 0 0 0 0 0 0 0 0 0 0 1.2 1.2 1.2 1.2 1.2 1.2 0 2 1 2 2 2 3 2 4 2
H(13) 0.9774 0 -0.0229 -0.0463 0.1142 0 0 0 0 0 0 0 0 0 0 0 0 0 0 0 0 0 0 0 0 0 1.2 1.2 1.2 1.2 1.2 1.2 0 2 1 2 2 2 3 2 4 2
H(14) 0.9488 0 -0.016 0.0025 0.0762 0 0 0 0 0 0 0 0 0 0 0 0 0 0 0 0 0 0 0 0 0 1.2 1.2 1.2 1.2 1.2 1.2 0 2 1 2 2 2 3 2 4 2
H(15) 0.9721 0 -0.0124 -0.032 0.1071 0 0 0 0 0 0 0 0 0 0 0 0 0 0 0 0 0 0 0 0 0 1.2 1.2 1.2 1.2 1.2 1.2 0 2 1 2 2 2 3 2 4 2

loop_
_atom_site_aniso_label
_atom_site_aniso_U_11
_atom_site_aniso_U_22
_atom_site_aniso_U_33
_atom_site_aniso_U_12
_atom_site_aniso_U_13
_atom_site_aniso_U_23
C(1) 0.01987(17) 0.02418(18) 0.02369(14) 0.00154(13) -0.00003(11) 0.00350(11)
C(2) 0.02384(19) 0.02637(19) 0.02776(15) 0.00221(14) 0.00015(12) 0.00629(13)
C(3) 0.0285(2) 0.02358(19) 0.02701(15) 0.00025(15) 0.00114(13) 0.00561(12)
C(4) 0.02524(18) 0.02315(18) 0.02298(14) -0.00284(14) 0.00250(12) 0.00161(11)
C(5) 0.02024(18) 0.02702(19) 0.02558(15) -0.00011(14) 0.00158(12) -0.00175(12)
C(6) 0.02157(18) 0.0270(2) 0.02645(15) 0.00350(14) 0.00022(12) -0.00275(13)
C(7) 0.0331(2) 0.02314(19) 0.02615(15) 0.00567(15) -0.00377(13) -0.00009(13)
C(8) 0.0386(2) 0.02258(19) 0.02654(16) 0.00262(16) -0.00395(14) 0.00273(13)
C(9) 0.0427(3) 0.0310(2) 0.02350(15) -0.01096(18) -0.00085(14) 0.00597(14)
C(10) 0.0371(2) 0.0423(3) 0.02506(16) -0.0137(2) 0.00243(14) 0.00569(15)
C(11) 0.0274(2) 0.0419(3) 0.02392(15) -0.00581(18) 0.00443(13) 0.00254(15)
C(12) 0.02351(19) 0.0292(2) 0.02222(14) -0.00066(14) 0.00305(11) 0.00118(12)
C(13) 0.0328(2) 0.0311(2) 0.03406(19) -0.00709(17) 0.00958(16) 0.00386(15)
C(14) 0.01990(17) 0.02195(17) 0.02086(13) -0.00151(13) 0.00124(11) -0.00045(11)
C(15) 0.01921(16) 0.02060(16) 0.01868(12) 0.00018(12) 0.00037(10) 0.00031(10)
C(16) 0.02353(18) 0.02152(17) 0.02165(13) 0.00277(13) -0.00173(11) -0.00165(11)
C(17) 0.02118(17) 0.01946(16) 0.01878(12) 0.00063(12) -0.00086(10) -0.00012(10)
C(18) 0.0334(2) 0.02240(18) 0.02045(13) -0.00349(15) -0.00230(12) 0.00210(11)
C(19) 0.02400(18) 0.02121(17) 0.01873(12) -0.00170(13) -0.00064(11) 0.00053(10)

loop_
_atom_site_label
_atom_site_fract_x
_atom_site_fract_y
_atom_site_fract_z
_atom_site_occupancy
_atom_site_symmetry_multiplicity
_atom_site_U_iso_or_equiv
C(1) 0.24934(5) 0.72328(4) 0.53985(2) 1 4 0.023
C(2) 0.22536(5) 0.82008(4) 0.48272(2) 1 4 0.026
C(3) 0.37028(6) 0.87606(4) 0.44455(2) 1 4 0.026
C(4) 0.53829(5) 0.82936(4) 0.45881(2) 1 4 0.024
C(5) 0.73369(5) 0.66996(4) 0.52370(2) 1 4 0.024
C(6) 0.75737(5) 0.56689(4) 0.57270(2) 1 4 0.025
C(7) 0.64907(6) 0.40950(4) 0.67175(3) 1 4 0.028
C(8) 0.51927(6) 0.35784(4) 0.71871(3) 1 4 0.029
C(9) 0.22690(7) 0.36889(4) 0.78310(3) 1 4 0.032
C(10) 0.07634(7) 0.43141(5) 0.80156(3) 1 4 0.035
C(11) 0.05378(6) 0.54931(5) 0.76795(2) 1 4 0.031
C(12) 0.17601(5) 0.59912(4) 0.71284(2) 1 4 0.025
C(13) 0.68894(6) 0.88260(4) 0.41026(3) 1 4 0.032
C(14) 0.56479(5) 0.72733(4) 0.51614(2) 1 4 0.021
C(15) 0.42079(5) 0.67766(3) 0.56249(2) 1 4 0.020
C(16) 0.61852(5) 0.51927(4) 0.62356(2) 1 4 0.022
C(17) 0.45316(5) 0.57805(3) 0.62433(2) 1 4 0.020
C(18) 0.35518(6) 0.41945(4) 0.72815(2) 1 4 0.026
C(19) 0.32550(5) 0.53320(4) 0.68622(2) 1 4 0.021
H(1) 0.134165 0.67681 0.562517 1 4 0.047
H(2) 0.09372 0.851103 0.463209 1 4 0.050
H(3) 0.356817 0.953802 0.400909 1 4 0.045
H(5) 0.841245 0.705109 0.486318 1 4 0.051
H(6) 0.882096 0.519333 0.574583 1 4 0.051
H(7) 0.776698 0.36642 0.668814 1 4 0.053
H(8) 0.537803 0.271783 0.751986 1 4 0.059
H(9) 0.250097 0.280654 0.812229 1 4 0.055
H(10) -0.020786 0.392177 0.843735 1 4 0.062
H(11) -0.052884 0.606631 0.787979 1 4 0.056
H(12) 0.161806 0.692125 0.691939 1 4 0.032
H(13) 0.792685 0.911656 0.455199 1 4 0.044
H(14) 0.643274 0.958242 0.372659 1 4 0.066
H(15) 0.747558 0.822188 0.365521 1 4 0.058

loop_
_atom_type_symbol
_atom_type_description
_atom_type_scat_dispersion_real
_atom_type_scat_dispersion_imag
_atom_type_scat_source
C C 0.0033 0.0016 'International Tables Vol C Tables 4.2.6.8 and 6.1.1.4'
H H 0.0000 0.0000 'International Tables Vol C Tables 4.2.6.8 and 6.1.1.4'

loop_
_geom_angle_atom_site_label_1
_geom_angle_atom_site_label_2
_geom_angle_atom_site_label_3
_geom_angle
_geom_angle_site_symmetry_1
_geom_angle_site_symmetry_2
_geom_angle_site_symmetry_3
_geom_angle_publ_flag
C(2) C(1) C(15) 121.12(3) 1_555 1_555 1_555 yes
C(2) C(1) H(1) 118.70(3) 1_555 1_555 1_555 yes
C(15) C(1) H(1) 119.93(3) 1_555 1_555 1_555 yes
C(1) C(2) C(3) 120.81(4) 1_555 1_555 1_555 yes
C(1) C(2) H(2) 120.44(4) 1_555 1_555 1_555 yes
C(3) C(2) H(2) 118.65(3) 1_555 1_555 1_555 yes
C(2) C(3) C(4) 120.30(3) 1_555 1_555 1_555 yes
C(2) C(3) H(3) 122.85(4) 1_555 1_555 1_555 yes
C(4) C(3) H(3) 116.79(4) 1_555 1_555 1_555 yes
C(3) C(4) C(13) 119.68(4) 1_555 1_555 1_555 yes
C(3) C(4) C(14) 119.45(3) 1_555 1_555 1_555 yes
C(13) C(4) C(14) 120.79(4) 1_555 1_555 1_555 yes
C(6) C(5) C(14) 120.66(3) 1_555 1_555 1_555 yes
C(6) C(5) H(5) 119.64(4) 1_555 1_555 1_555 yes
C(14) C(5) H(5) 119.55(4) 1_555 1_555 1_555 yes
C(5) C(6) C(16) 120.86(3) 1_555 1_555 1_555 yes
C(5) C(6) H(6) 121.01(4) 1_555 1_555 1_555 yes
C(16) C(6) H(6) 118.13(4) 1_555 1_555 1_555 yes
C(8) C(7) C(16) 120.95(4) 1_555 1_555 1_555 yes
C(8) C(7) H(7) 120.31(4) 1_555 1_555 1_555 yes
C(16) C(7) H(7) 118.72(4) 1_555 1_555 1_555 yes
C(7) C(8) C(18) 120.15(4) 1_555 1_555 1_555 yes
C(7) C(8) H(8) 121.74(4) 1_555 1_555 1_555 yes
C(18) C(8) H(8) 118.07(4) 1_555 1_555 1_555 yes
C(10) C(9) C(18) 121.02(4) 1_555 1_555 1_555 yes
C(10) C(9) H(9) 119.80(4) 1_555 1_555 1_555 yes
C(18) C(9) H(9) 119.16(5) 1_555 1_555 1_555 yes
C(9) C(10) C(11) 119.05(4) 1_555 1_555 1_555 yes
C(9) C(10) H(10) 120.51(5) 1_555 1_555 1_555 yes
C(11) C(10) H(10) 120.39(5) 1_555 1_555 1_555 yes
C(10) C(11) C(12) 120.60(4) 1_555 1_555 1_555 yes
C(10) C(11) H(11) 121.86(4) 1_555 1_555 1_555 yes
C(12) C(11) H(11) 117.37(4) 1_555 1_555 1_555 yes
C(11) C(12) C(19) 121.74(4) 1_555 1_555 1_555 yes
C(11) C(12) H(12) 119.47(4) 1_555 1_555 1_555 yes
C(19) C(12) H(12) 118.71(3) 1_555 1_555 1_555 yes
C(4) C(13) H(13) 112.01(3) 1_555 1_555 1_555 yes
C(4) C(13) H(14) 109.27(4) 1_555 1_555 1_555 yes
C(4) C(13) H(15) 113.96(4) 1_555 1_555 1_555 yes
H(13) C(13) H(14) 107.88(4) 1_555 1_555 1_555 yes
H(13) C(13) H(15) 105.63(4) 1_555 1_555 1_555 yes
H(14) C(13) H(15) 107.83(4) 1_555 1_555 1_555 yes
C(4) C(14) C(5) 120.03(3) 1_555 1_555 1_555 yes
C(4) C(14) C(15) 120.41(3) 1_555 1_555 1_555 yes
C(5) C(14) C(15) 119.47(3) 1_555 1_555 1_555 yes
C(1) C(15) C(14) 117.33(3) 1_555 1_555 1_555 yes
C(1) C(15) C(17) 123.14(3) 1_555 1_555 1_555 yes
C(14) C(15) C(17) 119.34(3) 1_555 1_555 1_555 yes
C(6) C(16) C(7) 118.49(4) 1_555 1_555 1_555 yes
C(6) C(16) C(17) 120.69(3) 1_555 1_555 1_555 yes
C(7) C(16) C(17) 120.81(4) 1_555 1_555 1_555 yes
C(15) C(17) C(16) 117.96(3) 1_555 1_555 1_555 yes
C(15) C(17) C(19) 124.37(3) 1_555 1_555 1_555 yes
C(16) C(17) C(19) 117.66(3) 1_555 1_555 1_555 yes
C(8) C(18) C(9) 119.42(4) 1_555 1_555 1_555 yes
C(8) C(18) C(19) 120.04(4) 1_555 1_555 1_555 yes
C(9) C(18) C(19) 120.46(4) 1_555 1_555 1_555 yes
C(12) C(19) C(17) 124.32(3) 1_555 1_555 1_555 yes
C(12) C(19) C(18) 116.49(3) 1_555 1_555 1_555 yes
C(17) C(19) C(18) 119.06(4) 1_555 1_555 1_555 yes
C(1) H(1) H(12) 102.628(18) 1_555 1_555 1_555 yes
C(12) H(12) H(1) 101.952(19) 1_555 1_555 1_555 yes
C(13) H(14) H(13) 36.06(3) 1_555 1_555 1_555 yes
C(13) H(14) H(15) 36.09(2) 1_555 1_555 1_555 yes
H(13) H(14) H(15) 59.0535823074 1_555 1_555 1_555 yes
C(13) H(13) H(14) 36.06(3) 1_555 1_555 1_555 yes
C(13) H(13) H(15) 37.19(3) 1_555 1_555 1_555 yes
H(14) H(13) H(15) 60.458347064625 1_555 1_555 1_555 yes
C(13) H(15) H(14) 36.09(2) 1_555 1_555 1_555 yes
C(13) H(15) H(13) 37.19(3) 1_555 1_555 1_555 yes
H(14) H(15) H(13) 60.488072729081 1_555 1_555 1_555 yes

loop_
_geom_bond_atom_site_label_1
_geom_bond_atom_site_label_2
_geom_bond_distance
_geom_bond_site_symmetry_1
_geom_bond_site_symmetry_2
_geom_bond_publ_flag
C(1) C(2) 1.3782(5) 1_555 1_555 yes
C(1) C(15) 1.4215(5) 1_555 1_555 yes
C(1) H(1) 1.0830(4) 1_555 1_555 yes
C(2) C(3) 1.4071(6) 1_555 1_555 yes
C(2) H(2) 1.0830(4) 1_555 1_555 yes
C(3) C(4) 1.3831(6) 1_555 1_555 yes
C(3) H(3) 1.0830(4) 1_555 1_555 yes
C(4) C(13) 1.5032(5) 1_555 1_555 yes
C(4) C(14) 1.4279(5) 1_555 1_555 yes
C(5) C(6) 1.3652(6) 1_555 1_555 yes
C(5) C(14) 1.4308(5) 1_555 1_555 yes
C(5) H(5) 1.0830(4) 1_555 1_555 yes
C(6) C(16) 1.4288(5) 1_555 1_555 yes
C(6) H(6) 1.0830(4) 1_555 1_555 yes
C(7) C(8) 1.3623(6) 1_555 1_555 yes
C(7) C(16) 1.4284(5) 1_555 1_555 yes
C(7) H(7) 1.0830(4) 1_555 1_555 yes
C(8) C(18) 1.4336(6) 1_555 1_555 yes
C(8) H(8) 1.0830(4) 1_555 1_555 yes
C(9) C(10) 1.3761(7) 1_555 1_555 yes
C(9) C(18) 1.4179(6) 1_555 1_555 yes
C(9) H(9) 1.0830(5) 1_555 1_555 yes
C(10) C(11) 1.4097(7) 1_555 1_555 yes
C(10) H(10) 1.0830(4) 1_555 1_555 yes
C(11) C(12) 1.3837(5) 1_555 1_555 yes
C(11) H(11) 1.0830(5) 1_555 1_555 yes
C(12) C(19) 1.4226(5) 1_555 1_555 yes
C(12) H(12) 1.0830(4) 1_555 1_555 yes
C(13) H(13) 1.0590(5) 1_555 1_555 yes
C(13) H(14) 1.0590(5) 1_555 1_555 yes
C(13) H(15) 1.0590(5) 1_555 1_555 yes
C(14) C(15) 1.4313(5) 1_555 1_555 yes
C(15) C(17) 1.4534(5) 1_555 1_555 yes
C(16) C(17) 1.4150(5) 1_555 1_555 yes
C(17) C(19) 1.4573(5) 1_555 1_555 yes
C(18) C(19) 1.4228(5) 1_555 1_555 yes
H(1) H(12) 1.9376723620755 1_555 1_555 yes
H(13) H(14) 1.7121520402794 1_555 1_555 yes
H(13) H(15) 1.6873535460356 1_555 1_555 yes
H(14) H(15) 1.7116489994913 1_555 1_555 yes

loop_
_geom_torsion_atom_site_label_1
_geom_torsion_atom_site_label_2
_geom_torsion_atom_site_label_3
_geom_torsion_atom_site_label_4
_geom_torsion
_geom_torsion_site_symmetry_1
_geom_torsion_site_symmetry_2
_geom_torsion_site_symmetry_3
_geom_torsion_site_symmetry_4
_geom_torsion_publ_flag
C(15) C(1) C(2) C(3) 0.48(4) 1_555 1_555 1_555 1_555 yes
C(2) C(1) C(15) C(14) -6.74(4) 1_555 1_555 1_555 1_555 yes
C(2) C(1) C(15) C(17) 178.22(6) 1_555 1_555 1_555 1_555 yes
C(15) C(1) C(2) H(2) 176.79(6) 1_555 1_555 1_555 1_555 yes
H(1) C(1) C(2) C(3) -173.81(6) 1_555 1_555 1_555 1_555 yes
H(1) C(1) C(2) H(2) 2.49(3) 1_555 1_555 1_555 1_555 yes
C(2) C(1) H(1) H(12) -121.42(4) 1_555 1_555 1_555 1_555 yes
H(1) C(1) C(15) C(14) 167.49(5) 1_555 1_555 1_555 1_555 yes
H(1) C(1) C(15) C(17) -7.56(3) 1_555 1_555 1_555 1_555 yes
C(15) C(1) H(1) H(12) 64.21(3) 1_555 1_555 1_555 1_555 yes
C(1) C(2) C(3) C(4) 4.59(4) 1_555 1_555 1_555 1_555 yes
C(1) C(2) C(3) H(3) -178.23(6) 1_555 1_555 1_555 1_555 yes
H(2) C(2) C(3) C(4) -171.78(6) 1_555 1_555 1_555 1_555 yes
H(2) C(2) C(3) H(3) 5.40(4) 1_555 1_555 1_555 1_555 yes
C(2) C(3) C(4) C(13) 173.91(6) 1_555 1_555 1_555 1_555 yes
C(2) C(3) C(4) C(14) -3.04(4) 1_555 1_555 1_555 1_555 yes
H(3) C(3) C(4) C(13) -3.43(4) 1_555 1_555 1_555 1_555 yes
H(3) C(3) C(4) C(14) 179.62(6) 1_555 1_555 1_555 1_555 yes
C(3) C(4) C(13) H(13) 123.85(5) 1_555 1_555 1_555 1_555 yes
C(3) C(4) C(13) H(14) 4.37(4) 1_555 1_555 1_555 1_555 yes
C(3) C(4) C(13) H(15) -116.31(5) 1_555 1_555 1_555 1_555 yes
C(3) C(4) C(14) C(5) 173.09(6) 1_555 1_555 1_555 1_555 yes
C(3) C(4) C(14) C(15) -3.43(4) 1_555 1_555 1_555 1_555 yes
C(13) C(4) C(14) C(5) -3.82(4) 1_555 1_555 1_555 1_555 yes
C(13) C(4) C(14) C(15) 179.65(6) 1_555 1_555 1_555 1_555 yes
C(14) C(4) C(13) H(13) -59.24(4) 1_555 1_555 1_555 1_555 yes
C(14) C(4) C(13) H(14) -178.72(6) 1_555 1_555 1_555 1_555 yes
C(14) C(4) C(13) H(15) 60.60(4) 1_555 1_555 1_555 1_555 yes
C(6) C(5) C(14) C(4) -174.87(6) 1_555 1_555 1_555 1_555 yes
C(6) C(5) C(14) C(15) 1.69(4) 1_555 1_555 1_555 1_555 yes
C(14) C(5) C(6) C(16) -5.19(4) 1_555 1_555 1_555 1_555 yes
C(14) C(5) C(6) H(6) 175.32(6) 1_555 1_555 1_555 1_555 yes
H(5) C(5) C(6) C(16) 179.22(6) 1_555 1_555 1_555 1_555 yes
H(5) C(5) C(6) H(6) -0.27(3) 1_555 1_555 1_555 1_555 yes
H(5) C(5) C(14) C(4) 0.72(3) 1_555 1_555 1_555 1_555 yes
H(5) C(5) C(14) C(15) 177.28(6) 1_555 1_555 1_555 1_555 yes
C(5) C(6) C(16) C(7) 178.43(6) 1_555 1_555 1_555 1_555 yes
C(5) C(6) C(16) C(17) -0.06(4) 1_555 1_555 1_555 1_555 yes
H(6) C(6) C(16) C(7) -2.07(3) 1_555 1_555 1_555 1_555 yes
H(6) C(6) C(16) C(17) 179.44(6) 1_555 1_555 1_555 1_555 yes
C(8) C(7) C(16) C(6) -177.64(6) 1_555 1_555 1_555 1_555 yes
C(8) C(7) C(16) C(17) 0.84(4) 1_555 1_555 1_555 1_555 yes
C(16) C(7) C(8) C(18) -6.47(4) 1_555 1_555 1_555 1_555 yes
C(16) C(7) C(8) H(8) 175.98(7) 1_555 1_555 1_555 1_555 yes
H(7) C(7) C(8) C(18) 175.27(6) 1_555 1_555 1_555 1_555 yes
H(7) C(7) C(8) H(8) -2.28(4) 1_555 1_555 1_555 1_555 yes
H(7) C(7) C(16) C(6) 0.64(4) 1_555 1_555 1_555 1_555 yes
H(7) C(7) C(16) C(17) 179.13(6) 1_555 1_555 1_555 1_555 yes
C(7) C(8) C(18) C(9) -175.03(6) 1_555 1_555 1_555 1_555 yes
C(7) C(8) C(18) C(19) 1.86(4) 1_555 1_555 1_555 1_555 yes
H(8) C(8) C(18) C(9) 2.61(4) 1_555 1_555 1_555 1_555 yes
H(8) C(8) C(18) C(19) 179.50(6) 1_555 1_555 1_555 1_555 yes
C(10) C(9) C(18) C(8) 172.90(6) 1_555 1_555 1_555 1_555 yes
C(18) C(9) C(10) C(11) -2.52(4) 1_555 1_555 1_555 1_555 yes
C(10) C(9) C(18) C(19) -3.98(4) 1_555 1_555 1_555 1_555 yes
C(18) C(9) C(10) H(10) -179.85(7) 1_555 1_555 1_555 1_555 yes
H(9) C(9) C(10) C(11) 175.85(7) 1_555 1_555 1_555 1_555 yes
H(9) C(9) C(10) H(10) -1.48(4) 1_555 1_555 1_555 1_555 yes
H(9) C(9) C(18) C(8) -5.48(4) 1_555 1_555 1_555 1_555 yes
H(9) C(9) C(18) C(19) 177.64(6) 1_555 1_555 1_555 1_555 yes
C(9) C(10) C(11) C(12) 3.73(4) 1_555 1_555 1_555 1_555 yes
C(9) C(10) C(11) H(11) -171.45(7) 1_555 1_555 1_555 1_555 yes
H(10) C(10) C(11) C(12) -178.94(7) 1_555 1_555 1_555 1_555 yes
H(10) C(10) C(11) H(11) 5.89(4) 1_555 1_555 1_555 1_555 yes
C(10) C(11) C(12) C(19) 1.61(4) 1_555 1_555 1_555 1_555 yes
C(10) C(11) C(12) H(12) -175.25(6) 1_555 1_555 1_555 1_555 yes
H(11) C(11) C(12) C(19) 177.00(6) 1_555 1_555 1_555 1_555 yes
H(11) C(11) C(12) H(12) 0.14(4) 1_555 1_555 1_555 1_555 yes
C(11) C(12) C(19) C(17) 176.33(6) 1_555 1_555 1_555 1_555 yes
C(11) C(12) C(19) C(18) -7.79(4) 1_555 1_555 1_555 1_555 yes
C(11) C(12) H(12) H(1) -118.82(4) 1_555 1_555 1_555 1_555 yes
H(12) C(12) C(19) C(17) -6.79(3) 1_555 1_555 1_555 1_555 yes
H(12) C(12) C(19) C(18) 169.09(5) 1_555 1_555 1_555 1_555 yes
C(19) C(12) H(12) H(1) 64.23(3) 1_555 1_555 1_555 1_555 yes
C(4) C(13) H(14) H(13) 122.00(6) 1_555 1_555 1_555 1_555 yes
C(4) C(13) H(14) H(15) -124.36(6) 1_555 1_555 1_555 1_555 yes
C(4) C(13) H(13) H(14) -120.29(6) 1_555 1_555 1_555 1_555 yes
C(4) C(13) H(13) H(15) 124.61(6) 1_555 1_555 1_555 1_555 yes
C(4) C(13) H(15) H(14) 121.48(6) 1_555 1_555 1_555 1_555 yes
C(4) C(13) H(15) H(13) -123.38(6) 1_555 1_555 1_555 1_555 yes
H(13) C(13) H(14) H(15) 113.64(6) 1_555 1_555 1_555 1_555 yes
H(14) C(13) H(13) H(15) -115.11(6) 1_555 1_555 1_555 1_555 yes
H(15) C(13) H(14) H(13) -113.64(6) 1_555 1_555 1_555 1_555 yes
H(14) C(13) H(15) H(13) 115.14(6) 1_555 1_555 1_555 1_555 yes
H(15) C(13) H(13) H(14) 115.11(6) 1_555 1_555 1_555 1_555 yes
H(13) C(13) H(15) H(14) -115.14(6) 1_555 1_555 1_555 1_555 yes
C(4) C(14) C(15) C(1) 8.18(3) 1_555 1_555 1_555 1_555 yes
C(4) C(14) C(15) C(17) -176.58(5) 1_555 1_555 1_555 1_555 yes
C(5) C(14) C(15) C(1) -168.37(5) 1_555 1_555 1_555 1_555 yes
C(5) C(14) C(15) C(17) 6.87(3) 1_555 1_555 1_555 1_555 yes
C(1) C(15) C(17) C(16) 163.17(5) 1_555 1_555 1_555 1_555 yes
C(1) C(15) C(17) C(19) -15.76(4) 1_555 1_555 1_555 1_555 yes
C(14) C(15) C(17) C(16) -11.78(3) 1_555 1_555 1_555 1_555 yes
C(14) C(15) C(17) C(19) 169.29(5) 1_555 1_555 1_555 1_555 yes
C(6) C(16) C(17) C(15) 8.50(3) 1_555 1_555 1_555 1_555 yes
C(6) C(16) C(17) C(19) -172.50(5) 1_555 1_555 1_555 1_555 yes
C(7) C(16) C(17) C(15) -169.96(5) 1_555 1_555 1_555 1_555 yes
C(7) C(16) C(17) C(19) 9.05(3) 1_555 1_555 1_555 1_555 yes
C(15) C(17) C(19) C(12) -18.63(4) 1_555 1_555 1_555 1_555 yes
C(15) C(17) C(19) C(18) 165.59(5) 1_555 1_555 1_555 1_555 yes
C(16) C(17) C(19) C(12) 162.43(5) 1_555 1_555 1_555 1_555 yes
C(16) C(17) C(19) C(18) -13.35(3) 1_555 1_555 1_555 1_555 yes
C(8) C(18) C(19) C(12) -167.96(5) 1_555 1_555 1_555 1_555 yes
C(8) C(18) C(19) C(17) 8.15(4) 1_555 1_555 1_555 1_555 yes
C(9) C(18) C(19) C(12) 8.90(4) 1_555 1_555 1_555 1_555 yes
C(9) C(18) C(19) C(17) -174.99(6) 1_555 1_555 1_555 1_555 yes
C(1) H(1) H(12) C(12) -116.68(3) 1_555 1_555 1_555 1_555 yes
C(13) H(14) H(13) H(15) 38.98(4) 1_555 1_555 1_555 1_555 yes
C(13) H(14) H(15) H(13) -38.96(4) 1_555 1_555 1_555 1_555 yes
H(15) H(14) H(13) C(13) -38.98(4) 1_555 1_555 1_555 1_555 yes
H(13) H(14) H(15) C(13) 38.96(4) 1_555 1_555 1_555 1_555 yes
C(13) H(13) H(15) H(14) 37.79(4) 1_555 1_555 1_555 1_555 yes
H(14) H(13) H(15) C(13) -37.79(4) 1_555 1_555 1_555 1_555 yes
